data_4501995
loop_
_publ_author_name
'Danylyuk, Oksana'
'Le\'sniewska, Barbara'
'Suwinska, Kinga'
'Matoussi, Nabila'
'Coleman, Anthony W.'

_publ_section_title
;
 Structural Diversity in the Crystalline Complexes
 ofpara-Sulfonato-calix[4]arene with Bipyridinium Derivatives
;
_journal_issue 10
_journal_name_full 'Crystal Growth &amp; Design'
_journal_page_first 4542
_journal_paper_doi 10.1021/cg100831c
_journal_volume 10
_journal_year 2010
_chemical_formula_moiety 'C28 H20 O16 S4 4-, 3(C10 H9 N2) 3+, C10 H8 N2, C3 H6 O, 12.47(O)'
_chemical_formula_sum 'C71 H61 N8 O29.47 S4'
_chemical_formula_weight 1626.03
_chemical_name_systematic
;
 ?
;
_space_group_IT_number 61
_symmetry_cell_setting orthorhombic
_symmetry_space_group_name_Hall '-P 2ac 2ab'
_symmetry_space_group_name_H-M 'P b c a'
_atom_sites_solution_hydrogens geom
_atom_sites_solution_primary direct
_atom_sites_solution_secondary difmap
_audit_creation_method SHELXL-97
_cell_angle_alpha 90.00
_cell_angle_beta 90.00
_cell_angle_gamma 90.00
_cell_formula_units_Z 8
_cell_length_a 16.8539(3)
_cell_length_b 19.4252(4)
_cell_length_c 46.020(1)
_cell_measurement_reflns_used 8602
_cell_measurement_temperature 100(2)
_cell_measurement_theta_max 20.82
_cell_measurement_theta_min 2.75
_cell_volume 15066.5(5)
_computing_cell_refinement 'Denzo and Scalepak (Otwinowski & Minor, 1997)'
_computing_data_collection 'Collect data collection software (Nonius B.V., 1998)'
_computing_data_reduction 'Denzo and Scalepak (Otwinowski & Minor, 1997)'
_computing_structure_refinement 'SHELXL-97 (Sheldrick, 1997)'
_computing_structure_solution 'SHELXS-97 (Sheldrick, 1990)'
_diffrn_ambient_temperature 100(2)
_diffrn_detector_area_resol_mean 8.3
_diffrn_measured_fraction_theta_full 0.992
_diffrn_measured_fraction_theta_max 0.992
_diffrn_measurement_device_type KappaApexII
_diffrn_measurement_method '\f and \w scans'
_diffrn_radiation_monochromator graphite
_diffrn_radiation_source 'fine-focus sealed tube'
_diffrn_radiation_type MoK\a
_diffrn_radiation_wavelength 0.71073
_diffrn_reflns_av_R_equivalents 0.167
_diffrn_reflns_av_sigmaI/netI 0.0672
_diffrn_reflns_limit_h_max 16
_diffrn_reflns_limit_h_min 0
_diffrn_reflns_limit_k_max 19
_diffrn_reflns_limit_k_min 0
_diffrn_reflns_limit_l_max 46
_diffrn_reflns_limit_l_min 0
_diffrn_reflns_number 7891
_diffrn_reflns_theta_full 20.82
_diffrn_reflns_theta_max 20.82
_diffrn_reflns_theta_min 2.76
_exptl_absorpt_coefficient_mu 0.218
_exptl_absorpt_correction_type none
_exptl_crystal_colour colourless
_exptl_crystal_density_diffrn 1.434
_exptl_crystal_density_method 'not measured'
_exptl_crystal_description prism
_exptl_crystal_F_000 6741.6
_exptl_crystal_size_max 0.25
_exptl_crystal_size_mid 0.23
_exptl_crystal_size_min 0.13
_refine_diff_density_max 0.694
_refine_diff_density_min -0.384
_refine_diff_density_rms 0.087
_refine_ls_extinction_expression Fc^*^=kFc[1+0.001xFc^2^\l^3^/sin(2\q)]^-1/4^
_refine_ls_extinction_method SHELXL
_refine_ls_goodness_of_fit_ref 1.114
_refine_ls_hydrogen_treatment constr
_refine_ls_matrix_type full
_refine_ls_number_parameters 1206
_refine_ls_number_reflns 7891
_refine_ls_number_restraints 346
_refine_ls_restrained_S_all 1.087
_refine_ls_R_factor_all 0.1455
_refine_ls_R_factor_gt 0.0987
_refine_ls_shift/su_max 0.000
_refine_ls_shift/su_mean 0.000
_refine_ls_structure_factor_coef Fsqd
_refine_ls_weighting_details 'calc w=1/[\s^2^(Fo^2^)+(0.0291P)^2^+164.1189P] where P=(Fo^2^+2Fc^2^)/3'
_refine_ls_weighting_scheme calc
_refine_ls_wR_factor_gt 0.1990
_refine_ls_wR_factor_ref 0.2138
_reflns_number_gt 5398
_reflns_number_total 7891
_reflns_threshold_expression >2\s(I)
_cod_data_source_file cg100831c_si_002.cif
_cod_data_source_block complex_4
_cod_database_code 4501995

loop_
_symmetry_equiv_pos_as_xyz
'x, y, z'
'-x+1/2, -y, z+1/2'
'x+1/2, -y+1/2, -z'
'-x, y+1/2, -z+1/2'
'-x, -y, -z'
'x-1/2, y, -z-1/2'
'-x-1/2, y-1/2, z'
'x, -y-1/2, z-1/2'

loop_
_atom_site_label
_atom_site_type_symbol
_atom_site_fract_x
_atom_site_fract_y
_atom_site_fract_z
_atom_site_U_iso_or_equiv
_atom_site_adp_type
_atom_site_occupancy
_atom_site_symmetry_multiplicity
_atom_site_calc_flag
_atom_site_refinement_flags
_atom_site_disorder_assembly
_atom_site_disorder_group
C1 C 0.7533(5) 0.4752(4) 0.1372(2) 0.026(2) Uani 1 1 d . . .
C2 C 0.7832(5) 0.4886(4) 0.1652(2) 0.024(2) Uani 1 1 d . . .
C3 C 0.8476(6) 0.5332(5) 0.1670(2) 0.030(2) Uani 1 1 d . . .
H3 H 0.8696 0.5438 0.1855 0.036 Uiso 1 1 calc R . .
C4 C 0.8805(5) 0.5625(4) 0.1422(2) 0.027(2) Uani 1 1 d . . .
C5 C 0.8494(6) 0.5486(5) 0.1154(2) 0.033(3) Uani 1 1 d . . .
H5 H 0.8716 0.5701 0.0987 0.039 Uiso 1 1 calc R . .
C6 C 0.7852(6) 0.5031(4) 0.1121(2) 0.028(2) Uani 1 1 d . . .
C7 C 0.7529(6) 0.4854(5) 0.08296(19) 0.032(3) Uani 1 1 d . . .
H7A H 0.7656 0.5227 0.0690 0.039 Uiso 1 1 calc R . .
H7B H 0.6944 0.4811 0.0841 0.039 Uiso 1 1 calc R . .
C8 C 0.7506(5) 0.3541(5) 0.07464(19) 0.024(2) Uani 1 1 d . . .
C9 C 0.7887(5) 0.4168(5) 0.07193(19) 0.028(2) Uani 1 1 d . . .
C10 C 0.8659(5) 0.4182(5) 0.06042(18) 0.025(2) Uani 1 1 d . . .
H10 H 0.8928 0.4610 0.0581 0.030 Uiso 1 1 calc R . .
C11 C 0.9026(5) 0.3581(5) 0.05262(19) 0.027(2) Uani 1 1 d . A .
C12 C 0.8644(5) 0.2956(5) 0.05535(19) 0.027(2) Uani 1 1 d . . .
H12 H 0.8904 0.2543 0.0496 0.032 Uiso 1 1 calc R . .
C13 C 0.7871(6) 0.2928(5) 0.06667(19) 0.029(2) Uani 1 1 d . . .
C14 C 0.7498(6) 0.2218(5) 0.07060(19) 0.032(3) Uani 1 1 d . . .
H14A H 0.6914 0.2266 0.0722 0.039 Uiso 1 1 calc R . .
H14B H 0.7614 0.1931 0.0533 0.039 Uiso 1 1 calc R . .
C15 C 0.7508(5) 0.2005(5) 0.1243(2) 0.028(2) Uani 1 1 d . . .
C16 C 0.7815(5) 0.1863(5) 0.0975(2) 0.028(2) Uani 1 1 d . . .
C17 C 0.8477(5) 0.1429(4) 0.0955(2) 0.026(2) Uani 1 1 d . . .
H17 H 0.8717 0.1345 0.0771 0.031 Uiso 1 1 calc R . .
C18 C 0.8783(5) 0.1122(5) 0.1204(2) 0.029(2) Uani 1 1 d . . .
C19 C 0.8448(5) 0.1264(5) 0.1477(2) 0.026(2) Uani 1 1 d . . .
H19 H 0.8669 0.1057 0.1646 0.032 Uiso 1 1 calc R . .
C20 C 0.7807(5) 0.1696(5) 0.15028(19) 0.027(2) Uani 1 1 d . . .
C21 C 0.7476(6) 0.1906(5) 0.17994(18) 0.029(2) Uani 1 1 d . . .
H21A H 0.6896 0.1981 0.1785 0.034 Uiso 1 1 calc R . .
H21B H 0.7574 0.1535 0.1943 0.034 Uiso 1 1 calc R . .
C22 C 0.7484(6) 0.3195(6) 0.18814(18) 0.034(3) Uani 1 1 d . . .
C23 C 0.7872(6) 0.2551(5) 0.18961(19) 0.026(2) Uani 1 1 d . . .
C24 C 0.8649(6) 0.2538(5) 0.19886(19) 0.031(3) Uani 1 1 d . . .
H24 H 0.8917 0.2109 0.2005 0.037 Uiso 1 1 calc R . .
C25 C 0.9039(6) 0.3130(5) 0.20562(19) 0.030(2) Uani 1 1 d . . .
C26 C 0.8659(6) 0.3773(5) 0.20346(18) 0.032(3) Uani 1 1 d . . .
H26 H 0.8943 0.4183 0.2079 0.039 Uiso 1 1 calc R . .
C27 C 0.7883(6) 0.3810(5) 0.19506(18) 0.027(2) Uani 1 1 d . . .
C28 C 0.7512(5) 0.4523(5) 0.19138(19) 0.029(2) Uani 1 1 d . . .
H28A H 0.6929 0.4476 0.1895 0.035 Uiso 1 1 calc R . .
H28B H 0.7623 0.4803 0.2089 0.035 Uiso 1 1 calc R . .
O1 O 0.6915(4) 0.4289(3) 0.13716(12) 0.0345(17) Uani 1 1 d . . .
H1 H 0.6814 0.4169 0.1200 0.052 Uiso 1 1 calc R . .
O2 O 1.0191(4) 0.5764(3) 0.16594(15) 0.049(2) Uani 1 1 d . . .
O3 O 0.9431(4) 0.6794(3) 0.15884(15) 0.0443(19) Uani 1 1 d . . .
O4 O 1.0012(4) 0.6226(4) 0.11757(14) 0.0477(19) Uani 1 1 d . . .
O5 O 0.6741(4) 0.3573(3) 0.08572(14) 0.0378(17) Uani 1 1 d . . .
H5A H 0.6451 0.3288 0.0769 0.057 Uiso 1 1 calc R . .
O6A O 1.0380(7) 0.2981(6) 0.0522(3) 0.033(4) Uani 0.533(8) 1 d P A 1
O7A O 0.9882(7) 0.3446(8) 0.0080(3) 0.041(4) Uani 0.533(8) 1 d P A 1
O8A O 1.0355(8) 0.4220(7) 0.0461(3) 0.047(4) Uani 0.533(8) 1 d P A 1
O1WA O 1.0106(8) 0.4413(7) -0.0333(3) 0.059(4) Uani 0.533(8) 1 d P A 1
O2WA O 0.9573(8) 0.6765(7) 0.0655(3) 0.055(4) Uani 0.533(8) 1 d P A 1
O3WA O 1.0101(10) -0.0463(15) 0.2298(5) 0.066(7) Uani 0.533(8) 1 d P A 1
O4WA O 0.4792(15) 0.3059(12) 0.1454(4) 0.050(6) Uani 0.533(8) 1 d P A 1
O5WA O 0.0310(8) 0.1943(7) -0.0378(3) 0.057(4) Uani 0.533(8) 1 d P A 1
O6B O 1.0035(8) 0.4182(6) 0.0166(3) 0.030(4) Uani 0.467(8) 1 d P A 2
O7B O 1.0127(8) 0.2966(8) 0.0215(3) 0.041(4) Uani 0.467(8) 1 d P A 2
O8B O 1.0551(7) 0.3691(9) 0.0608(3) 0.040(4) Uani 0.467(8) 1 d P A 2
O1WB O 0.9876(9) 0.3108(8) -0.0378(3) 0.051(5) Uani 0.467(8) 1 d P A 2
O2WB O 1.0077(9) 0.5599(7) 0.0597(3) 0.047(4) Uani 0.467(8) 1 d P A 2
O3WB O 0.9673(14) -0.0474(15) 0.2331(6) 0.065(8) Uani 0.467(8) 1 d P A 2
O4WB O 0.4639(15) 0.2972(13) 0.1617(6) 0.061(7) Uani 0.467(8) 1 d P A 2
O5WB O 0.5503(8) 0.2555(7) 0.0856(3) 0.042(4) Uani 0.467(8) 1 d P A 2
O6WB O 0.0079(8) 0.0972(8) -0.0281(3) 0.052(5) Uani 0.467(8) 1 d P A 2
O9 O 0.6885(4) 0.2464(3) 0.12483(13) 0.0368(17) Uani 1 1 d . . .
H9 H 0.6800 0.2589 0.1420 0.055 Uiso 1 1 calc R . .
O10 O 1.0269(4) 0.1050(3) 0.10617(15) 0.050(2) Uani 1 1 d . . .
O11 O 0.9469(4) 0.0037(3) 0.09907(14) 0.0423(18) Uani 1 1 d . . .
O12 O 0.9844(4) 0.0390(3) 0.14803(14) 0.0435(18) Uani 1 1 d . . .
O13 O 0.6693(4) 0.3175(3) 0.17944(13) 0.0349(17) Uani 1 1 d . . .
H13 H 0.6508 0.3577 0.1792 0.052 Uiso 1 1 calc R . .
O14 O 1.0439(4) 0.3699(5) 0.20379(18) 0.082(3) Uani 1 1 d . . .
O15 O 1.0038(4) 0.3144(4) 0.24836(15) 0.0508(19) Uani 1 1 d . . .
O16 O 1.0355(4) 0.2461(4) 0.20635(16) 0.059(2) Uani 1 1 d . . .
S1 S 0.96762(14) 0.61393(13) 0.14592(6) 0.0317(7) Uani 1 1 d . . .
S2 S 1.00021(15) 0.35860(13) 0.03788(6) 0.0320(7) Uani 1 1 d . . .
S3 S 0.96562(15) 0.06161(13) 0.11822(6) 0.0379(7) Uani 1 1 d . . .
S4 S 1.00526(15) 0.31026(14) 0.21679(6) 0.0371(7) Uani 1 1 d . . .
N1X N 0.2651(5) 1.2969(4) 0.08002(16) 0.036(2) Uani 1 1 d . . .
H11X H 0.2676 1.3422 0.0800 0.043 Uiso 1 1 calc R . .
N2X N 0.2400(5) 0.9359(4) 0.07991(17) 0.034(2) Uani 1 1 d . . .
C1X C 0.1950(6) 1.2656(5) 0.0808(2) 0.035(3) Uani 1 1 d . . .
H1X H 0.1483 1.2932 0.0809 0.042 Uiso 1 1 calc R . .
C2X C 0.1868(6) 1.1964(5) 0.08131(19) 0.030(2) Uani 1 1 d . . .
H2X H 0.1355 1.1760 0.0821 0.035 Uiso 1 1 calc R . .
C3X C 0.2561(6) 1.1544(5) 0.08069(19) 0.031(3) Uani 1 1 d . . .
C4X C 0.3297(6) 1.1897(5) 0.0799(2) 0.039(3) Uani 1 1 d . . .
H4X H 0.3777 1.1639 0.0797 0.046 Uiso 1 1 calc R . .
C5X C 0.3332(7) 1.2589(5) 0.0792(2) 0.048(3) Uani 1 1 d . . .
H5X H 0.3833 1.2814 0.0783 0.057 Uiso 1 1 calc R . .
C6X C 0.2522(6) 1.0796(5) 0.0805(2) 0.030(2) Uani 1 1 d . . .
C7X C 0.1822(6) 1.0455(5) 0.0712(2) 0.032(3) Uani 1 1 d . . .
H7X H 0.1374 1.0714 0.0649 0.038 Uiso 1 1 calc R . .
C8X C 0.1797(7) 0.9757(6) 0.0712(2) 0.041(3) Uani 1 1 d . . .
H8X H 0.1324 0.9539 0.0647 0.049 Uiso 1 1 calc R . .
C9X C 0.3070(6) 0.9670(5) 0.0890(2) 0.034(3) Uani 1 1 d . . .
H9X H 0.3508 0.9393 0.0948 0.041 Uiso 1 1 calc R . .
C10X C 0.3142(6) 1.0381(5) 0.0900(2) 0.032(3) Uani 1 1 d . . .
H10X H 0.3616 1.0585 0.0972 0.039 Uiso 1 1 calc R . .
N1Y N 0.2382(5) 0.6154(4) 0.00254(16) 0.033(2) Uani 1 1 d . . .
H11Y H 0.2356 0.6607 0.0033 0.039 Uiso 1 1 calc R . .
N2Y N 0.2659(5) 0.2551(4) 0.00535(16) 0.031(2) Uani 1 1 d . . .
C1Y C 0.3050(6) 0.5838(6) -0.0084(2) 0.040(3) Uani 1 1 d . . .
H1Y H 0.3472 0.6112 -0.0158 0.048 Uiso 1 1 calc R . .
C2Y C 0.3111(6) 0.5146(5) -0.00883(18) 0.024(2) Uani 1 1 d . . .
H2Y H 0.3573 0.4934 -0.0166 0.028 Uiso 1 1 calc R . .
C3Y C 0.2509(6) 0.4749(5) 0.00196(19) 0.028(2) Uani 1 1 d . . .
C4Y C 0.1827(6) 0.5083(5) 0.01254(19) 0.031(3) Uani 1 1 d . . .
H4Y H 0.1399 0.4820 0.0202 0.038 Uiso 1 1 calc R . .
C5Y C 0.1783(6) 0.5781(5) 0.0119(2) 0.034(3) Uani 1 1 d . . .
H5Y H 0.1311 0.6003 0.0182 0.040 Uiso 1 1 calc R . .
C6Y C 0.2569(6) 0.3998(5) 0.00233(19) 0.028(2) Uani 1 1 d . . .
C7Y C 0.3290(6) 0.3649(5) 0.00608(19) 0.028(2) Uani 1 1 d . . .
H7Y H 0.3770 0.3903 0.0080 0.034 Uiso 1 1 calc R . .
C8Y C 0.3308(6) 0.2943(5) 0.00700(19) 0.032(3) Uani 1 1 d . . .
H8Y H 0.3809 0.2722 0.0089 0.038 Uiso 1 1 calc R . .
C9Y C 0.1968(6) 0.2875(5) 0.0021(2) 0.037(3) Uani 1 1 d . . .
H9Y H 0.1502 0.2600 0.0006 0.044 Uiso 1 1 calc R . .
C10Y C 0.1883(6) 0.3572(5) 0.00075(19) 0.029(2) Uani 1 1 d . . .
H10Y H 0.1370 0.3772 -0.0012 0.035 Uiso 1 1 calc R . .
N1M N 0.2375(6) 0.2462(4) 0.15760(16) 0.039(2) Uani 1 1 d . . .
N2M N 0.2469(5) -0.1161(4) 0.15763(16) 0.033(2) Uani 1 1 d . . .
H11M H 0.2498 -0.1613 0.1568 0.039 Uiso 1 1 calc R . .
C1M C 0.3050(6) 0.2103(5) 0.1547(2) 0.039(3) Uani 1 1 d . . .
H1M H 0.3537 0.2344 0.1524 0.046 Uiso 1 1 calc R . .
C2M C 0.3057(6) 0.1392(5) 0.1550(2) 0.040(3) Uani 1 1 d . . .
H2M H 0.3547 0.1152 0.1531 0.048 Uiso 1 1 calc R . .
C3M C 0.2379(6) 0.1037(4) 0.15803(19) 0.025(2) Uani 1 1 d . . .
C4M C 0.1672(6) 0.1394(5) 0.1603(2) 0.035(3) Uani 1 1 d . . .
H4M H 0.1177 0.1162 0.1622 0.042 Uiso 1 1 calc R . .
C5M C 0.1719(8) 0.2112(7) 0.1597(2) 0.058(4) Uani 1 1 d . . .
H5M H 0.1236 0.2364 0.1609 0.070 Uiso 1 1 calc R . .
C6M C 0.2397(6) 0.0279(5) 0.1586(2) 0.030(2) Uani 1 1 d . . .
C7M C 0.3079(6) -0.0086(5) 0.16725(18) 0.026(2) Uani 1 1 d . . .
H7M H 0.3537 0.0162 0.1733 0.031 Uiso 1 1 calc R . .
C8M C 0.3098(6) -0.0782(5) 0.1671(2) 0.034(3) Uani 1 1 d . . .
H8M H 0.3561 -0.1012 0.1739 0.041 Uiso 1 1 calc R . .
C9M C 0.1798(6) -0.0830(6) 0.1495(2) 0.039(3) Uani 1 1 d . . .
H9M H 0.1351 -0.1094 0.1437 0.047 Uiso 1 1 calc R . .
C10M C 0.1743(6) -0.0138(5) 0.1494(2) 0.033(3) Uani 1 1 d . . .
H10M H 0.1265 0.0075 0.1431 0.039 Uiso 1 1 calc R . .
N1Z N 1.2620(16) 0.2880(9) 0.2368(6) 0.031(4) Uani 0.524(8) 1 d PU B 1
N2Z N 1.244(2) -0.0723(11) 0.2350(8) 0.036(5) Uani 0.524(8) 1 d PU B 1
C1Z C 1.1985(13) 0.2569(11) 0.2458(4) 0.034(3) Uani 0.524(8) 1 d PU B 1
H1Z H 1.1541 0.2837 0.2517 0.041 Uiso 0.524(8) 1 calc PR B 1
C2Z C 1.1935(12) 0.1871(10) 0.2471(4) 0.035(4) Uani 0.524(8) 1 d PU B 1
H2Z H 1.1481 0.1651 0.2551 0.042 Uiso 0.524(8) 1 calc PR B 1
C3Z C 1.2557(13) 0.1491(11) 0.2364(5) 0.032(3) Uani 0.524(8) 1 d PU B 1
C4Z C 1.3244(13) 0.1822(11) 0.2284(4) 0.037(4) Uani 0.524(8) 1 d PU B 1
H4Z H 1.3707 0.1559 0.2242 0.044 Uiso 0.524(8) 1 calc PR B 1
C5Z C 1.3272(13) 0.2530(11) 0.2263(4) 0.035(4) Uani 0.524(8) 1 d PU B 1
H5Z H 1.3715 0.2763 0.2181 0.042 Uiso 0.524(8) 1 calc PR B 1
C6Z C 1.2529(19) 0.0708(12) 0.2363(7) 0.035(3) Uani 0.524(8) 1 d PU B 1
C7Z C 1.1833(14) 0.0367(12) 0.2299(5) 0.037(4) Uani 0.524(8) 1 d PU B 1
H7Z H 1.1366 0.0619 0.2252 0.044 Uiso 0.524(8) 1 calc PR B 1
C8Z C 1.1817(12) -0.0330(10) 0.2303(4) 0.039(4) Uani 0.524(8) 1 d PU B 1
H8Z H 1.1321 -0.0549 0.2269 0.046 Uiso 0.524(8) 1 calc PR B 1
C9Z C 1.3138(12) -0.0384(10) 0.2389(4) 0.037(4) Uani 0.524(8) 1 d PU B 1
H9Z H 1.3609 -0.0651 0.2407 0.044 Uiso 0.524(8) 1 calc PR B 1
C10Z C 1.3199(13) 0.0286(12) 0.2404(5) 0.039(4) Uani 0.524(8) 1 d PU B 1
H10Z H 1.3701 0.0490 0.2442 0.046 Uiso 0.524(8) 1 calc PR B 1
N1G N 1.262(2) 0.4056(12) 0.2319(9) 0.034(5) Uani 0.476(8) 1 d PU B 2
N2G N 1.2454(16) 0.0431(10) 0.2358(6) 0.037(4) Uani 0.476(8) 1 d PU B 2
C1G C 1.2010(13) 0.3704(11) 0.2427(4) 0.036(4) Uani 0.476(8) 1 d PU B 2
H1G H 1.1569 0.3965 0.2494 0.043 Uiso 0.476(8) 1 calc PR B 2
C2G C 1.1956(14) 0.3022(12) 0.2449(5) 0.030(4) Uani 0.476(8) 1 d PU B 2
H2G H 1.1510 0.2803 0.2536 0.036 Uiso 0.476(8) 1 calc PR B 2
C3G C 1.261(2) 0.2640(13) 0.2336(8) 0.032(4) Uani 0.476(8) 1 d PU B 2
C4G C 1.3238(14) 0.2988(13) 0.2246(4) 0.031(4) Uani 0.476(8) 1 d PU B 2
H4G H 1.3698 0.2743 0.2185 0.038 Uiso 0.476(8) 1 calc PR B 2
C5G C 1.3243(13) 0.3695(11) 0.2238(4) 0.036(4) Uani 0.476(8) 1 d PU B 2
H5G H 1.3705 0.3929 0.2172 0.043 Uiso 0.476(8) 1 calc PR B 2
C6G C 1.2565(15) 0.1893(13) 0.2362(5) 0.034(3) Uani 0.476(8) 1 d PU B 2
C7G C 1.1827(13) 0.1532(12) 0.2324(5) 0.035(4) Uani 0.476(8) 1 d PU B 2
H7G H 1.1352 0.1789 0.2297 0.042 Uiso 0.476(8) 1 calc PR B 2
C8G C 1.1792(13) 0.0810(13) 0.2327(5) 0.033(4) Uani 0.476(8) 1 d PU B 2
H8G H 1.1293 0.0586 0.2308 0.039 Uiso 0.476(8) 1 calc PR B 2
C9G C 1.3153(16) 0.0727(13) 0.2392(5) 0.036(4) Uani 0.476(8) 1 d PU B 2
H9G H 1.3614 0.0451 0.2418 0.043 Uiso 0.476(8) 1 calc PR B 2
C10G C 1.3218(15) 0.1454(12) 0.2389(5) 0.033(4) Uani 0.476(8) 1 d PU B 2
H10G H 1.3732 0.1653 0.2406 0.040 Uiso 0.476(8) 1 calc PR B 2
C1S C -0.0206(6) 0.4081(5) 0.1315(2) 0.048(3) Uani 1 1 d . . .
H1S1 H 0.0192 0.4449 0.1327 0.072 Uiso 1 1 calc R . .
H1S2 H -0.0515 0.4068 0.1496 0.072 Uiso 1 1 calc R . .
H1S3 H -0.0562 0.4169 0.1151 0.072 Uiso 1 1 calc R . .
C2S C 0.0194(7) 0.3418(5) 0.12736(19) 0.033(3) Uani 1 1 d . . .
C3S C -0.0297(6) 0.2781(6) 0.1265(2) 0.052(3) Uani 1 1 d . . .
H3S1 H -0.0728 0.2839 0.1123 0.079 Uiso 1 1 calc R . .
H3S2 H -0.0522 0.2694 0.1458 0.079 Uiso 1 1 calc R . .
H3S3 H 0.0037 0.2390 0.1207 0.079 Uiso 1 1 calc R . .
O1S O 0.0922(4) 0.3383(3) 0.12575(14) 0.0411(18) Uani 1 1 d . . .
O7W O 0.0218(5) 0.1912(4) 0.27941(16) 0.074(3) Uani 1 1 d . . .
O8W O 0.4746(4) 0.3765(3) 0.09104(16) 0.051(2) Uani 1 1 d . . .
O9W O 0.0438(4) 0.1631(4) 0.02379(17) 0.064(2) Uani 1 1 d . . .
O10W O 0.5488(4) 0.4148(4) 0.17723(16) 0.056(2) Uani 1 1 d . . .
O11W O 0.0138(5) 0.0469(5) 0.27472(16) 0.079(3) Uani 1 1 d . . .
O12W O -0.0215(5) 0.0353(4) 0.04006(16) 0.075(3) Uani 1 1 d . . .
O13W O 0.9968(5) 0.1038(4) 0.2085(2) 0.086(3) Uani 1 1 d . . .

loop_
_atom_site_aniso_label
_atom_site_aniso_U_11
_atom_site_aniso_U_22
_atom_site_aniso_U_33
_atom_site_aniso_U_23
_atom_site_aniso_U_13
_atom_site_aniso_U_12
C1 0.012(5) 0.019(5) 0.049(8) 0.002(5) -0.005(5) -0.007(5)
C2 0.016(6) 0.020(5) 0.036(7) -0.003(5) 0.005(5) 0.005(5)
C3 0.031(6) 0.035(6) 0.024(6) 0.003(5) 0.004(5) -0.002(5)
C4 0.026(6) 0.015(5) 0.040(7) -0.008(5) 0.004(5) 0.012(4)
C5 0.031(6) 0.035(6) 0.031(7) 0.002(5) 0.009(5) 0.011(5)
C6 0.026(6) 0.017(5) 0.039(7) -0.002(5) 0.000(5) 0.003(5)
C7 0.032(6) 0.038(6) 0.027(6) -0.004(5) 0.002(5) 0.006(5)
C8 0.022(6) 0.025(6) 0.025(6) 0.004(5) 0.002(5) -0.009(5)
C9 0.024(6) 0.039(7) 0.020(6) 0.002(5) -0.003(5) 0.009(5)
C10 0.032(6) 0.025(6) 0.018(5) -0.002(5) -0.001(5) -0.003(5)
C11 0.026(6) 0.027(6) 0.027(6) 0.000(5) -0.001(5) 0.003(5)
C12 0.018(6) 0.033(7) 0.030(6) 0.001(5) 0.001(5) 0.003(5)
C13 0.038(7) 0.022(6) 0.026(6) 0.000(5) -0.003(5) -0.006(5)
C14 0.027(6) 0.044(7) 0.026(6) -0.004(5) -0.005(5) 0.007(5)
C15 0.013(5) 0.034(6) 0.038(7) -0.009(5) -0.001(5) -0.007(5)
C16 0.015(6) 0.035(6) 0.034(7) -0.004(5) 0.004(5) -0.010(5)
C17 0.024(6) 0.022(6) 0.031(6) 0.004(5) 0.003(5) -0.008(5)
C18 0.027(6) 0.024(6) 0.036(7) -0.004(5) -0.001(5) -0.010(5)
C19 0.020(6) 0.024(6) 0.035(7) -0.002(5) -0.007(5) 0.002(5)
C20 0.028(6) 0.034(6) 0.019(6) 0.003(5) -0.004(5) -0.011(5)
C21 0.028(6) 0.033(6) 0.025(6) 0.002(5) 0.003(5) 0.006(5)
C22 0.026(7) 0.065(9) 0.011(5) -0.014(5) -0.002(5) -0.024(7)
C23 0.025(7) 0.020(6) 0.032(6) -0.004(5) 0.007(5) 0.008(5)
C24 0.034(7) 0.031(7) 0.026(6) 0.003(5) 0.000(5) -0.005(5)
C25 0.030(6) 0.034(7) 0.026(6) 0.007(5) 0.003(5) 0.006(6)
C26 0.044(7) 0.043(7) 0.011(5) -0.002(5) 0.009(5) -0.023(6)
C27 0.022(6) 0.042(7) 0.016(5) 0.003(5) 0.002(5) 0.004(6)
C28 0.024(6) 0.038(6) 0.025(6) -0.001(5) 0.003(5) -0.005(5)
O1 0.036(4) 0.049(4) 0.018(4) -0.004(3) 0.000(3) -0.002(4)
O2 0.035(4) 0.046(4) 0.066(5) 0.031(4) -0.004(4) -0.006(4)
O3 0.029(4) 0.036(4) 0.068(5) 0.000(4) -0.004(4) -0.003(3)
O4 0.048(5) 0.063(5) 0.032(4) -0.002(4) 0.016(4) -0.024(4)
O5 0.025(4) 0.042(5) 0.046(5) -0.008(3) 0.005(4) -0.004(3)
O6A 0.035(8) 0.024(8) 0.042(9) -0.005(6) 0.005(7) 0.006(6)
O7A 0.044(9) 0.058(11) 0.022(9) 0.014(8) 0.005(7) -0.001(8)
O8A 0.031(8) 0.042(10) 0.069(12) -0.026(9) 0.011(8) -0.018(8)
O1WA 0.059(10) 0.063(10) 0.056(11) 0.025(8) 0.009(8) 0.012(8)
O2WA 0.043(9) 0.072(10) 0.051(9) 0.004(8) 0.005(7) 0.012(8)
O3WA 0.022(12) 0.118(17) 0.059(13) 0.008(11) -0.005(12) -0.011(14)
O4WA 0.063(15) 0.045(10) 0.043(13) 0.023(11) -0.025(11) -0.002(9)
O5WA 0.040(9) 0.071(10) 0.059(10) 0.002(8) 0.017(7) -0.004(8)
O6B 0.037(9) 0.015(8) 0.040(10) -0.004(7) 0.005(7) -0.006(7)
O7B 0.031(10) 0.045(11) 0.049(12) 0.009(9) 0.001(8) -0.008(8)
O8B 0.010(8) 0.063(13) 0.048(11) 0.000(10) -0.009(7) -0.006(8)
O1WB 0.052(11) 0.077(12) 0.026(9) -0.018(8) -0.001(8) 0.014(9)
O2WB 0.057(11) 0.054(10) 0.030(10) 0.002(8) -0.008(8) 0.009(8)
O3WB 0.054(18) 0.073(15) 0.069(15) 0.018(11) 0.000(17) -0.041(18)
O4WB 0.036(12) 0.043(14) 0.10(2) -0.005(17) -0.018(17) -0.005(10)
O5WB 0.038(9) 0.030(9) 0.058(10) -0.011(7) 0.014(8) 0.020(7)
O6WB 0.034(9) 0.074(12) 0.046(10) -0.008(8) 0.012(8) -0.008(8)
O9 0.029(4) 0.046(4) 0.035(4) -0.003(4) 0.004(3) 0.011(4)
O10 0.030(4) 0.052(5) 0.067(5) 0.014(4) 0.010(4) 0.001(4)
O11 0.031(4) 0.049(5) 0.047(5) -0.015(4) -0.005(3) 0.009(4)
O12 0.027(4) 0.057(5) 0.046(5) 0.003(4) -0.006(3) 0.003(4)
O13 0.039(5) 0.029(4) 0.037(4) 0.002(3) -0.001(3) -0.003(3)
O14 0.048(5) 0.108(7) 0.090(6) 0.056(6) -0.032(5) -0.044(5)
O15 0.041(4) 0.065(5) 0.046(5) -0.003(4) -0.014(4) 0.007(4)
O16 0.028(4) 0.084(6) 0.066(5) -0.037(5) -0.007(4) 0.015(4)
S1 0.0225(14) 0.0307(16) 0.0420(18) -0.0017(13) 0.0033(13) 0.0007(12)
S2 0.0273(15) 0.0347(18) 0.0340(18) -0.0050(14) 0.0034(14) 0.0005(14)
S3 0.0240(15) 0.0394(17) 0.0505(19) -0.0020(15) 0.0014(14) 0.0027(14)
S4 0.0299(16) 0.0503(19) 0.0312(17) 0.0001(14) -0.0049(13) -0.0093(15)
N1X 0.042(6) 0.028(5) 0.038(5) -0.003(4) -0.003(4) -0.011(5)
N2X 0.031(5) 0.029(5) 0.044(5) -0.005(4) 0.007(4) 0.006(5)
C1X 0.042(8) 0.023(7) 0.040(7) -0.007(5) -0.007(5) 0.009(6)
C2X 0.027(6) 0.028(7) 0.033(6) -0.003(5) 0.007(5) 0.005(5)
C3X 0.037(7) 0.030(7) 0.027(6) 0.001(5) 0.002(5) -0.005(6)
C4X 0.037(7) 0.026(7) 0.052(7) 0.009(5) -0.010(5) 0.008(6)
C5X 0.040(8) 0.029(7) 0.075(9) -0.001(6) -0.003(6) -0.004(6)
C6X 0.031(6) 0.020(6) 0.039(6) 0.010(5) 0.005(5) 0.006(6)
C7X 0.030(7) 0.030(7) 0.036(6) 0.016(5) 0.006(5) 0.005(5)
C8X 0.051(8) 0.041(8) 0.032(6) 0.002(6) 0.009(6) -0.003(6)
C9X 0.046(8) 0.028(7) 0.028(6) 0.011(5) -0.001(5) 0.014(6)
C10X 0.032(6) 0.031(7) 0.034(6) 0.000(5) -0.002(5) -0.002(5)
N1Y 0.041(6) 0.021(5) 0.036(5) 0.000(4) -0.012(5) 0.001(5)
N2Y 0.037(6) 0.021(5) 0.034(5) 0.002(4) 0.002(4) -0.007(5)
C1Y 0.030(7) 0.053(9) 0.037(7) 0.001(6) -0.008(5) 0.007(6)
C2Y 0.027(6) 0.020(6) 0.024(6) -0.003(5) 0.002(5) 0.001(5)
C3Y 0.023(6) 0.031(7) 0.030(6) -0.002(5) -0.005(5) 0.009(6)
C4Y 0.039(7) 0.027(7) 0.028(6) 0.007(5) -0.008(5) 0.002(5)
C5Y 0.031(7) 0.037(7) 0.033(6) 0.007(5) 0.000(5) -0.003(6)
C6Y 0.028(6) 0.030(6) 0.024(6) 0.002(5) 0.004(5) -0.003(6)
C7Y 0.027(6) 0.022(7) 0.036(6) 0.004(5) -0.005(5) -0.001(5)
C8Y 0.036(7) 0.030(7) 0.029(6) 0.004(5) 0.002(5) 0.004(6)
C9Y 0.034(7) 0.036(8) 0.039(7) -0.009(5) 0.011(5) -0.011(6)
C10Y 0.032(6) 0.027(7) 0.029(6) -0.006(5) 0.011(5) 0.000(5)
N1M 0.046(6) 0.046(6) 0.024(5) 0.001(4) -0.004(5) 0.010(6)
N2M 0.042(6) 0.025(5) 0.031(5) -0.003(4) 0.012(4) -0.009(5)
C1M 0.011(6) 0.040(8) 0.064(8) -0.001(6) -0.012(5) -0.003(5)
C2M 0.037(7) 0.014(7) 0.070(8) -0.003(5) -0.002(6) 0.010(5)
C3M 0.020(6) 0.021(6) 0.033(6) 0.013(5) -0.008(5) -0.003(5)
C4M 0.027(7) 0.044(8) 0.036(6) 0.010(5) 0.004(5) 0.009(6)
C5M 0.052(9) 0.057(10) 0.066(9) 0.022(7) 0.017(7) 0.032(8)
C6M 0.021(6) 0.038(7) 0.032(6) 0.001(5) -0.005(5) 0.004(6)
C7M 0.026(6) 0.031(7) 0.020(6) -0.005(5) 0.003(5) 0.004(5)
C8M 0.037(7) 0.033(7) 0.034(6) 0.010(5) 0.014(5) 0.005(6)
C9M 0.026(7) 0.049(8) 0.042(7) 0.003(6) 0.004(5) -0.006(6)
C10M 0.021(6) 0.043(8) 0.035(6) 0.005(5) 0.003(5) -0.001(5)
N1Z 0.032(7) 0.041(7) 0.019(8) -0.012(8) -0.008(6) -0.002(6)
N2Z 0.041(9) 0.041(9) 0.025(11) -0.008(11) 0.004(10) 0.000(7)
C1Z 0.033(6) 0.044(6) 0.025(8) -0.012(9) -0.005(6) -0.001(7)
C2Z 0.032(7) 0.043(6) 0.030(9) -0.011(8) 0.000(7) -0.002(6)
C3Z 0.032(6) 0.043(5) 0.022(7) -0.006(8) -0.002(6) 0.000(6)
C4Z 0.032(6) 0.043(6) 0.037(9) -0.007(8) -0.003(7) 0.001(7)
C5Z 0.035(7) 0.041(7) 0.028(8) -0.015(9) -0.001(7) -0.003(7)
C6Z 0.036(6) 0.042(5) 0.026(7) -0.006(9) -0.004(7) 0.000(6)
C7Z 0.038(6) 0.042(7) 0.029(8) -0.013(9) -0.009(8) 0.000(7)
C8Z 0.042(8) 0.041(7) 0.033(9) -0.007(9) 0.001(9) 0.000(7)
C9Z 0.042(7) 0.039(7) 0.029(9) 0.004(9) 0.003(9) -0.001(7)
C10Z 0.037(6) 0.041(6) 0.037(8) -0.003(10) -0.001(7) 0.000(7)
N1G 0.045(11) 0.041(9) 0.015(11) -0.016(11) -0.002(9) -0.003(8)
N2G 0.037(7) 0.042(7) 0.032(7) -0.012(10) -0.002(8) 0.003(6)
C1G 0.044(9) 0.039(7) 0.026(10) -0.012(9) 0.002(8) 0.001(8)
C2G 0.031(7) 0.039(7) 0.020(8) -0.012(9) -0.011(7) 0.003(8)
C3G 0.034(7) 0.043(5) 0.019(8) -0.014(9) -0.005(7) 0.004(6)
C4G 0.036(7) 0.045(7) 0.012(8) -0.020(10) -0.005(7) -0.002(7)
C5G 0.042(9) 0.047(7) 0.018(10) -0.015(9) -0.003(8) -0.003(8)
C6G 0.034(6) 0.043(5) 0.024(7) -0.011(8) -0.001(7) 0.004(6)
C7G 0.028(6) 0.046(6) 0.030(9) -0.007(9) -0.001(8) 0.006(6)
C8G 0.032(6) 0.047(7) 0.020(8) -0.011(10) -0.002(8) 0.002(7)
C9G 0.033(6) 0.044(6) 0.032(8) 0.001(10) 0.000(8) 0.003(8)
C10G 0.029(6) 0.045(6) 0.026(9) 0.000(9) -0.004(8) 0.000(7)
C1S 0.054(8) 0.050(8) 0.039(7) -0.002(6) -0.003(6) 0.017(6)
C2S 0.055(8) 0.028(7) 0.017(6) 0.003(4) -0.005(5) 0.001(6)
C3S 0.052(8) 0.064(8) 0.042(7) 0.005(6) -0.008(6) -0.017(7)
O1S 0.026(4) 0.047(5) 0.051(5) -0.004(4) 0.000(4) -0.002(4)
O7W 0.078(6) 0.090(6) 0.053(5) -0.009(5) -0.008(5) -0.013(5)
O8W 0.029(4) 0.052(5) 0.071(5) -0.017(4) -0.002(4) -0.007(4)
O9W 0.060(5) 0.058(5) 0.074(6) -0.011(4) 0.003(4) -0.019(4)
O10W 0.047(5) 0.052(5) 0.069(5) -0.001(4) 0.003(4) -0.002(4)
O11W 0.052(5) 0.129(8) 0.056(5) -0.011(5) -0.009(4) 0.022(5)
O12W 0.070(6) 0.106(7) 0.049(5) 0.004(5) -0.013(4) -0.019(5)
O13W 0.053(6) 0.077(6) 0.129(8) 0.014(6) 0.009(6) -0.003(5)

loop_
_atom_type_symbol
_atom_type_description
_atom_type_scat_dispersion_real
_atom_type_scat_dispersion_imag
_atom_type_scat_source
C C 0.0033 0.0016 'International Tables Vol C Tables 4.2.6.8 and 6.1.1.4'
H H 0.0000 0.0000 'International Tables Vol C Tables 4.2.6.8 and 6.1.1.4'
O O 0.0106 0.0060 'International Tables Vol C Tables 4.2.6.8 and 6.1.1.4'
S S 0.1246 0.1234 'International Tables Vol C Tables 4.2.6.8 and 6.1.1.4'
N N 0.0061 0.0033 'International Tables Vol C Tables 4.2.6.8 and 6.1.1.4'

loop_
_geom_angle_atom_site_label_1
_geom_angle_atom_site_label_2
_geom_angle_atom_site_label_3
_geom_angle
O1 C1 C6 123.4(8)
O1 C1 C2 113.0(8)
C6 C1 C2 123.6(8)
C3 C2 C1 116.5(8)
C3 C2 C28 121.9(9)
C1 C2 C28 121.4(8)
C4 C3 C2 121.3(9)
C4 C3 H3 119.3
C2 C3 H3 119.3
C5 C4 C3 120.3(9)
C5 C4 S1 120.9(8)
C3 C4 S1 118.7(8)
C4 C5 C6 121.1(9)
C4 C5 H5 119.4
C6 C5 H5 119.4
C1 C6 C5 117.1(9)
C1 C6 C7 121.3(8)
C5 C6 C7 121.6(9)
C6 C7 C9 110.6(7)
C6 C7 H7A 109.5
C9 C7 H7A 109.5
C6 C7 H7B 109.5
C9 C7 H7B 109.5
H7A C7 H7B 108.1
C9 C8 O5 115.2(8)
C9 C8 C13 121.7(8)
O5 C8 C13 123.1(8)
C8 C9 C10 118.7(8)
C8 C9 C7 123.2(8)
C10 C9 C7 117.9(9)
C11 C10 C9 120.0(9)
C11 C10 H10 120.0
C9 C10 H10 120.0
C10 C11 C12 121.0(8)
C10 C11 S2 120.8(7)
C12 C11 S2 118.2(7)
C11 C12 C13 120.1(8)
C11 C12 H12 120.0
C13 C12 H12 120.0
C8 C13 C12 118.4(8)
C8 C13 C14 124.1(8)
C12 C13 C14 117.4(8)
C16 C14 C13 111.3(7)
C16 C14 H14A 109.4
C13 C14 H14A 109.4
C16 C14 H14B 109.4
C13 C14 H14B 109.4
H14A C14 H14B 108.0
C16 C15 O9 115.8(8)
C16 C15 C20 122.5(9)
O9 C15 C20 121.7(8)
C15 C16 C17 118.9(9)
C15 C16 C14 120.9(9)
C17 C16 C14 120.0(8)
C18 C17 C16 119.8(9)
C18 C17 H17 120.1
C16 C17 H17 120.1
C17 C18 C19 120.3(9)
C17 C18 S3 119.9(7)
C19 C18 S3 119.6(7)
C20 C19 C18 121.0(9)
C20 C19 H19 119.5
C18 C19 H19 119.5
C19 C20 C15 117.4(8)
C19 C20 C21 121.8(8)
C15 C20 C21 120.4(8)
C23 C21 C20 109.1(7)
C23 C21 H21A 109.9
C20 C21 H21A 109.9
C23 C21 H21B 109.9
C20 C21 H21B 109.9
H21A C21 H21B 108.3
O13 C22 C27 123.0(9)
O13 C22 C23 115.6(8)
C27 C22 C23 121.4(9)
C24 C23 C22 118.1(9)
C24 C23 C21 120.2(8)
C22 C23 C21 121.6(8)
C25 C24 C23 121.0(9)
C25 C24 H24 119.5
C23 C24 H24 119.5
C24 C25 C26 120.9(9)
C24 C25 S4 120.2(8)
C26 C25 S4 118.9(8)
C27 C26 C25 120.2(9)
C27 C26 H26 119.9
C25 C26 H26 119.9
C26 C27 C22 118.4(9)
C26 C27 C28 118.0(9)
C22 C27 C28 123.4(9)
C2 C28 C27 111.7(7)
C2 C28 H28A 109.3
C27 C28 H28A 109.3
C2 C28 H28B 109.3
C27 C28 H28B 109.3
H28A C28 H28B 107.9
C1 O1 H1 109.5
C8 O5 H5A 109.5
C15 O9 H9 109.5
C22 O13 H13 109.5
O4 S1 O2 113.5(4)
O4 S1 O3 112.3(4)
O2 S1 O3 110.2(4)
O4 S1 C4 107.7(4)
O2 S1 C4 105.7(4)
O3 S1 C4 107.1(4)
O7A S2 O8A 119.0(9)
O7A S2 O8B 147.5(8)
O8A S2 O8B 53.4(8)
O7A S2 O7B 49.5(7)
O8A S2 O7B 143.7(8)
O8B S2 O7B 114.6(9)
O7A S2 O6A 109.9(8)
O8A S2 O6A 112.7(8)
O8B S2 O6A 60.3(8)
O7B S2 O6A 60.6(8)
O7A S2 O6B 61.6(7)
O8A S2 O6B 59.7(8)
O8B S2 O6B 110.3(9)
O7B S2 O6B 107.1(8)
O6A S2 O6B 150.7(7)
O7A S2 C11 103.7(6)
O8A S2 C11 106.9(6)
O8B S2 C11 108.6(6)
O7B S2 C11 109.3(6)
O6A S2 C11 102.8(5)
O6B S2 C11 106.5(6)
O10 S3 O11 111.8(4)
O10 S3 O12 112.2(4)
O11 S3 O12 112.2(4)
O10 S3 C18 107.0(4)
O11 S3 C18 106.3(4)
O12 S3 C18 106.8(4)
O16 S4 O15 112.9(4)
O16 S4 O14 113.3(5)
O15 S4 O14 111.9(5)
O16 S4 C25 105.7(5)
O15 S4 C25 105.7(4)
O14 S4 C25 106.6(5)
C1X N1X C5X 120.1(8)
C1X N1X H11X 119.9
C5X N1X H11X 119.9
C8X N2X C9X 118.0(8)
N1X C1X C2X 123.1(9)
N1X C1X H1X 118.5
C2X C1X H1X 118.5
C1X C2X C3X 119.0(9)
C1X C2X H2X 120.5
C3X C2X H2X 120.5
C4X C3X C2X 116.2(8)
C4X C3X C6X 121.4(9)
C2X C3X C6X 122.4(9)
C5X C4X C3X 121.4(10)
C5X C4X H4X 119.3
C3X C4X H4X 119.3
C4X C5X N1X 120.1(10)
C4X C5X H5X 119.9
N1X C5X H5X 119.9
C10X C6X C7X 116.6(8)
C10X C6X C3X 122.9(9)
C7X C6X C3X 120.4(9)
C8X C7X C6X 119.5(9)
C8X C7X H7X 120.3
C6X C7X H7X 120.3
N2X C8X C7X 123.7(10)
N2X C8X H8X 118.1
C7X C8X H8X 118.1
N2X C9X C10X 122.0(9)
N2X C9X H9X 119.0
C10X C9X H9X 119.0
C9X C10X C6X 120.1(9)
C9X C10X H10X 119.9
C6X C10X H10X 119.9
C5Y N1Y C1Y 120.1(9)
C5Y N1Y H11Y 120.0
C1Y N1Y H11Y 120.0
C9Y N2Y C8Y 117.0(8)
C2Y C1Y N1Y 120.8(10)
C2Y C1Y H1Y 119.6
N1Y C1Y H1Y 119.6
C1Y C2Y C3Y 120.0(9)
C1Y C2Y H2Y 120.0
C3Y C2Y H2Y 120.0
C2Y C3Y C4Y 118.2(9)
C2Y C3Y C6Y 121.1(9)
C4Y C3Y C6Y 120.7(9)
C5Y C4Y C3Y 119.8(10)
C5Y C4Y H4Y 120.1
C3Y C4Y H4Y 120.1
N1Y C5Y C4Y 121.0(10)
N1Y C5Y H5Y 119.5
C4Y C5Y H5Y 119.5
C7Y C6Y C10Y 115.4(8)
C7Y C6Y C3Y 122.9(9)
C10Y C6Y C3Y 121.6(9)
C8Y C7Y C6Y 120.4(9)
C8Y C7Y H7Y 119.8
C6Y C7Y H7Y 119.8
N2Y C8Y C7Y 123.4(9)
N2Y C8Y H8Y 118.3
C7Y C8Y H8Y 118.3
N2Y C9Y C10Y 124.5(9)
N2Y C9Y H9Y 117.8
C10Y C9Y H9Y 117.8
C9Y C10Y C6Y 119.3(9)
C9Y C10Y H10Y 120.4
C6Y C10Y H10Y 120.4
C5M N1M C1M 117.1(9)
C9M N2M C8M 118.8(8)
C9M N2M H11M 120.6
C8M N2M H11M 120.6
N1M C1M C2M 121.8(9)
N1M C1M H1M 119.1
C2M C1M H1M 119.1
C3M C2M C1M 120.5(9)
C3M C2M H2M 119.8
C1M C2M H2M 119.8
C2M C3M C4M 118.9(8)
C2M C3M C6M 119.9(9)
C4M C3M C6M 121.2(9)
C3M C4M C5M 116.8(10)
C3M C4M H4M 121.6
C5M C4M H4M 121.6
N1M C5M C4M 124.9(10)
N1M C5M H5M 117.6
C4M C5M H5M 117.6
C7M C6M C10M 115.2(9)
C7M C6M C3M 121.7(9)
C10M C6M C3M 123.0(9)
C8M C7M C6M 121.5(9)
C8M C7M H7M 119.3
C6M C7M H7M 119.3
C7M C8M N2M 121.5(9)
C7M C8M H8M 119.2
N2M C8M H8M 119.2
C10M C9M N2M 122.3(10)
C10M C9M H9M 118.9
N2M C9M H9M 118.9
C9M C10M C6M 120.6(9)
C9M C10M H10M 119.7
C6M C10M H10M 119.7
C1Z N1Z C5Z 123(2)
C8Z N2Z C9Z 115.4(19)
N1Z C1Z C2Z 122(2)
N1Z C1Z H1Z 119.0
C2Z C1Z H1Z 119.0
C1Z C2Z C3Z 118(2)
C1Z C2Z H2Z 120.9
C3Z C2Z H2Z 120.9
C2Z C3Z C4Z 119(2)
C2Z C3Z C6Z 121(2)
C4Z C3Z C6Z 120(2)
C3Z C4Z C5Z 121(2)
C3Z C4Z H4Z 119.6
C5Z C4Z H4Z 119.6
C4Z C5Z N1Z 116(2)
C4Z C5Z H5Z 121.9
N1Z C5Z H5Z 121.9
C7Z C6Z C10Z 116(2)
C7Z C6Z C3Z 121(3)
C10Z C6Z C3Z 124(3)
C8Z C7Z C6Z 120(3)
C8Z C7Z H7Z 120.2
C6Z C7Z H7Z 120.2
N2Z C8Z C7Z 125(2)
N2Z C8Z H8Z 117.6
C7Z C8Z H8Z 117.6
C10Z C9Z N2Z 124(2)
C10Z C9Z H9Z 118.2
N2Z C9Z H9Z 118.2
C9Z C10Z C6Z 121(2)
C9Z C10Z H10Z 119.7
C6Z C10Z H10Z 119.7
C5G N1G C1G 117(2)
C9G N2G C8G 121(2)
C2G C1G N1G 126(2)
C2G C1G H1G 116.9
N1G C1G H1G 116.9
C1G C2G C3G 116(3)
C1G C2G H2G 122.0
C3G C2G H2G 122.0
C4G C3G C2G 118(3)
C4G C3G C6G 125(3)
C2G C3G C6G 117(3)
C3G C4G C5G 122(3)
C3G C4G H4G 119.2
C5G C4G H4G 119.2
N1G C5G C4G 121(2)
N1G C5G H5G 119.3
C4G C5G H5G 119.3
C10G C6G C7G 113(2)
C10G C6G C3G 125(3)
C7G C6G C3G 121(3)
C8G C7G C6G 122(2)
C8G C7G H7G 119.2
C6G C7G H7G 119.2
N2G C8G C7G 121(2)
N2G C8G H8G 119.6
C7G C8G H8G 119.6
N2G C9G C10G 120(3)
N2G C9G H9G 120.0
C10G C9G H9G 120.0
C6G C10G C9G 123(3)
C6G C10G H10G 118.4
C9G C10G H10G 118.4
C2S C1S H1S1 109.5
C2S C1S H1S2 109.5
H1S1 C1S H1S2 109.5
C2S C1S H1S3 109.5
H1S1 C1S H1S3 109.5
H1S2 C1S H1S3 109.5
O1S C2S C1S 121.0(9)
O1S C2S C3S 120.3(9)
C1S C2S C3S 118.6(10)
C2S C3S H3S1 109.5
C2S C3S H3S2 109.5
H3S1 C3S H3S2 109.5
C2S C3S H3S3 109.5
H3S1 C3S H3S3 109.5
H3S2 C3S H3S3 109.5

loop_
_geom_bond_atom_site_label_1
_geom_bond_atom_site_label_2
_geom_bond_distance
C1 O1 1.375(10)
C1 C6 1.381(12)
C1 C2 1.409(12)
C2 C3 1.389(12)
C2 C28 1.493(12)
C3 C4 1.388(12)
C3 H3 0.9500
C4 C5 1.366(12)
C4 S1 1.780(9)
C5 C6 1.404(13)
C5 H5 0.9500
C6 C7 1.486(12)
C7 C9 1.545(12)
C7 H7A 0.9900
C7 H7B 0.9900
C8 C9 1.381(12)
C8 O5 1.386(10)
C8 C13 1.388(12)
C9 C10 1.403(12)
C10 C11 1.368(12)
C10 H10 0.9500
C11 C12 1.378(12)
C11 S2 1.776(9)
C12 C13 1.401(12)
C12 H12 0.9500
C13 C14 1.524(12)
C14 C16 1.511(12)
C14 H14A 0.9900
C14 H14B 0.9900
C15 C16 1.364(12)
C15 O9 1.375(11)
C15 C20 1.428(12)
C16 C17 1.400(12)
C17 C18 1.391(12)
C17 H17 0.9500
C18 C19 1.400(12)
C18 S3 1.770(10)
C19 C20 1.373(12)
C19 H19 0.9500
C20 C21 1.527(12)
C21 C23 1.485(12)
C21 H21A 0.9900
C21 H21B 0.9900
C22 O13 1.392(11)
C22 C27 1.406(13)
C22 C23 1.410(13)
C23 C24 1.375(12)
C24 C25 1.358(12)
C24 H24 0.9500
C25 C26 1.405(13)
C25 S4 1.782(10)
C26 C27 1.364(12)
C26 H26 0.9500
C27 C28 1.527(12)
C28 H28A 0.9900
C28 H28B 0.9900
O1 H1 0.8400
O2 S1 1.458(7)
O3 S1 1.461(7)
O4 S1 1.430(6)
O5 H5A 0.8400
O6A S2 1.488(11)
O7A S2 1.414(12)
O8A S2 1.416(12)
O6B S2 1.516(13)
O7B S2 1.434(15)
O8B S2 1.417(14)
O9 H9 0.8400
O10 S3 1.442(7)
O11 S3 1.461(7)
O12 S3 1.472(7)
O13 H13 0.8400
O14 S4 1.455(8)
O15 S4 1.453(7)
O16 S4 1.427(7)
N1X C1X 1.327(12)
N1X C5X 1.363(13)
N1X H11X 0.8800
N2X C8X 1.336(12)
N2X C9X 1.344(12)
C1X C2X 1.349(12)
C1X H1X 0.9500
C2X C3X 1.423(13)
C2X H2X 0.9500
C3X C4X 1.416(13)
C3X C6X 1.453(12)
C4X C5X 1.344(13)
C4X H4X 0.9500
C5X H5X 0.9500
C6X C10X 1.387(12)
C6X C7X 1.417(13)
C7X C8X 1.354(13)
C7X H7X 0.9500
C8X H8X 0.9500
C9X C10X 1.386(13)
C9X H9X 0.9500
C10X H10X 0.9500
N1Y C5Y 1.313(11)
N1Y C1Y 1.375(12)
N1Y H11Y 0.8800
N2Y C9Y 1.330(12)
N2Y C8Y 1.333(12)
C1Y C2Y 1.347(13)
C1Y H1Y 0.9500
C2Y C3Y 1.365(12)
C2Y H2Y 0.9500
C3Y C4Y 1.404(13)
C3Y C6Y 1.461(12)
C4Y C5Y 1.356(12)
C4Y H4Y 0.9500
C5Y H5Y 0.9500
C6Y C7Y 1.401(12)
C6Y C10Y 1.422(12)
C7Y C8Y 1.370(12)
C7Y H7Y 0.9500
C8Y H8Y 0.9500
C9Y C10Y 1.362(12)
C9Y H9Y 0.9500
C10Y H10Y 0.9500
N1M C5M 1.300(14)
N1M C1M 1.339(12)
N2M C9M 1.350(12)
N2M C8M 1.361(12)
N2M H11M 0.8800
C1M C2M 1.380(13)
C1M H1M 0.9500
C2M C3M 1.340(12)
C2M H2M 0.9500
C3M C4M 1.382(12)
C3M C6M 1.470(12)
C4M C5M 1.395(14)
C4M H4M 0.9500
C5M H5M 0.9500
C6M C7M 1.406(12)
C6M C10M 1.432(13)
C7M C8M 1.349(12)
C7M H7M 0.9500
C8M H8M 0.9500
C9M C10M 1.344(13)
C9M H9M 0.9500
C10M H10M 0.9500
N1Z C1Z 1.30(3)
N1Z C5Z 1.38(3)
N2Z C8Z 1.31(3)
N2Z C9Z 1.37(3)
C1Z C2Z 1.36(3)
C1Z H1Z 0.9500
C2Z C3Z 1.37(3)
C2Z H2Z 0.9500
C3Z C4Z 1.37(3)
C3Z C6Z 1.52(3)
C4Z C5Z 1.38(3)
C4Z H4Z 0.9500
C5Z H5Z 0.9500
C6Z C7Z 1.38(4)
C6Z C10Z 1.41(4)
C7Z C8Z 1.35(3)
C7Z H7Z 0.9500
C8Z H8Z 0.9500
C9Z C10Z 1.31(3)
C9Z H9Z 0.9500
C10Z H10Z 0.9500
N1G C5G 1.31(3)
N1G C1G 1.33(4)
N2G C9G 1.32(4)
N2G C8G 1.34(4)
C1G C2G 1.33(3)
C1G H1G 0.9500
C2G C3G 1.43(4)
C2G H2G 0.9500
C3G C4G 1.32(5)
C3G C6G 1.45(4)
C4G C5G 1.37(3)
C4G H4G 0.9500
C5G H5G 0.9500
C6G C10G 1.40(3)
C6G C7G 1.44(3)
C7G C8G 1.40(3)
C7G H7G 0.9500
C8G H8G 0.9500
C9G C10G 1.41(3)
C9G H9G 0.9500
C10G H10G 0.9500
C1S C2S 1.462(13)
C1S H1S1 0.9800
C1S H1S2 0.9800
C1S H1S3 0.9800
C2S O1S 1.229(11)
C2S C3S 1.487(13)
C3S H3S1 0.9800
C3S H3S2 0.9800
C3S H3S3 0.9800

loop_
_geom_hbond_atom_site_label_D
_geom_hbond_atom_site_label_H
_geom_hbond_atom_site_label_A
_geom_hbond_distance_DH
_geom_hbond_distance_HA
_geom_hbond_distance_DA
_geom_hbond_angle_DHA
_geom_hbond_site_symmetry_A
O1 H1 O5 0.84 1.96 2.758(9) 158.7 .
O5 H5A O5WB 0.84 2.17 2.869(15) 140.2 .
O9 H9 O13 0.84 2.07 2.883(9) 163.0 .
O13 H13 O10W 0.84 2.04 2.772(9) 144.5 .
O13 H13 O1 0.84 2.47 2.929(8) 115.3 .
N1X H11X N2X 0.88 1.82 2.699(11) 173.2 7_665
N1Y H11Y N2Y 0.88 1.83 2.714(11) 177.9 7_665
N2M H11M N1M 0.88 1.81 2.684(12) 174.9 7_655

loop_
_geom_torsion_atom_site_label_1
_geom_torsion_atom_site_label_2
_geom_torsion_atom_site_label_3
_geom_torsion_atom_site_label_4
_geom_torsion
O1 C1 C2 C3 177.9(7)
C6 C1 C2 C3 0.7(13)
O1 C1 C2 C28 2.7(12)
C6 C1 C2 C28 -174.5(8)
C1 C2 C3 C4 -0.1(13)
C28 C2 C3 C4 175.0(8)
C2 C3 C4 C5 0.7(13)
C2 C3 C4 S1 -175.3(7)
C3 C4 C5 C6 -1.8(13)
S1 C4 C5 C6 174.1(7)
O1 C1 C6 C5 -178.6(8)
C2 C1 C6 C5 -1.8(13)
O1 C1 C6 C7 1.1(13)
C2 C1 C6 C7 178.0(8)
C4 C5 C6 C1 2.3(13)
C4 C5 C6 C7 -177.5(8)
C1 C6 C7 C9 -83.2(11)
C5 C6 C7 C9 96.6(10)
O5 C8 C9 C10 -178.9(7)
C13 C8 C9 C10 0.9(13)
O5 C8 C9 C7 5.5(12)
C13 C8 C9 C7 -174.7(8)
C6 C7 C9 C8 97.3(10)
C6 C7 C9 C10 -78.3(10)
C8 C9 C10 C11 -1.2(13)
C7 C9 C10 C11 174.6(8)
C9 C10 C11 C12 1.2(13)
C9 C10 C11 S2 179.8(6)
C10 C11 C12 C13 -0.9(13)
S2 C11 C12 C13 -179.5(7)
C9 C8 C13 C12 -0.6(13)
O5 C8 C13 C12 179.2(8)
C9 C8 C13 C14 176.7(8)
O5 C8 C13 C14 -3.5(14)
C11 C12 C13 C8 0.6(13)
C11 C12 C13 C14 -176.9(8)
C8 C13 C14 C16 -99.4(10)
C12 C13 C14 C16 77.9(10)
O9 C15 C16 C17 176.7(7)
C20 C15 C16 C17 -3.7(13)
O9 C15 C16 C14 2.3(12)
C20 C15 C16 C14 -178.1(8)
C13 C14 C16 C15 82.4(10)
C13 C14 C16 C17 -91.9(10)
C15 C16 C17 C18 3.5(13)
C14 C16 C17 C18 177.8(8)
C16 C17 C18 C19 -2.2(13)
C16 C17 C18 S3 -176.1(6)
C17 C18 C19 C20 1.1(13)
S3 C18 C19 C20 175.1(7)
C18 C19 C20 C15 -1.3(13)
C18 C19 C20 C21 -174.8(8)
C16 C15 C20 C19 2.6(13)
O9 C15 C20 C19 -177.8(8)
C16 C15 C20 C21 176.2(8)
O9 C15 C20 C21 -4.2(13)
C19 C20 C21 C23 91.1(10)
C15 C20 C21 C23 -82.2(10)
O13 C22 C23 C24 -178.2(8)
C27 C22 C23 C24 1.9(13)
O13 C22 C23 C21 5.2(12)
C27 C22 C23 C21 -174.7(8)
C20 C21 C23 C24 -72.9(11)
C20 C21 C23 C22 103.7(10)
C22 C23 C24 C25 -1.8(13)
C21 C23 C24 C25 174.8(8)
C23 C24 C25 C26 0.2(14)
C23 C24 C25 S4 -178.6(7)
C24 C25 C26 C27 1.4(13)
S4 C25 C26 C27 -179.8(7)
C25 C26 C27 C22 -1.3(13)
C25 C26 C27 C28 -176.6(8)
O13 C22 C27 C26 179.8(8)
C23 C22 C27 C26 -0.4(13)
O13 C22 C27 C28 -5.2(13)
C23 C22 C27 C28 174.7(8)
C3 C2 C28 C27 -93.2(10)
C1 C2 C28 C27 81.8(10)
C26 C27 C28 C2 71.1(10)
C22 C27 C28 C2 -103.9(10)
C5 C4 S1 O4 -11.1(8)
C3 C4 S1 O4 165.0(7)
C5 C4 S1 O2 -132.7(7)
C3 C4 S1 O2 43.4(8)
C5 C4 S1 O3 109.9(7)
C3 C4 S1 O3 -74.1(8)
C10 C11 S2 O7A -106.2(9)
C12 C11 S2 O7A 72.4(10)
C10 C11 S2 O8A 20.4(11)
C12 C11 S2 O8A -161.0(10)
C10 C11 S2 O8B 76.7(11)
C12 C11 S2 O8B -104.7(11)
C10 C11 S2 O7B -157.7(10)
C12 C11 S2 O7B 20.9(11)
C10 C11 S2 O6A 139.3(8)
C12 C11 S2 O6A -42.1(9)
C10 C11 S2 O6B -42.2(9)
C12 C11 S2 O6B 136.4(8)
C17 C18 S3 O10 57.4(8)
C19 C18 S3 O10 -116.6(7)
C17 C18 S3 O11 -62.3(8)
C19 C18 S3 O11 123.8(7)
C17 C18 S3 O12 177.7(7)
C19 C18 S3 O12 3.7(8)
C24 C25 S4 O16 20.9(9)
C26 C25 S4 O16 -158.0(7)
C24 C25 S4 O15 -99.1(8)
C26 C25 S4 O15 82.1(8)
C24 C25 S4 O14 141.7(8)
C26 C25 S4 O14 -37.1(9)
C5X N1X C1X C2X 1.2(14)
N1X C1X C2X C3X -0.8(15)
C1X C2X C3X C4X 0.7(13)
C1X C2X C3X C6X -178.4(9)
C2X C3X C4X C5X -1.0(14)
C6X C3X C4X C5X 178.2(10)
C3X C4X C5X N1X 1.3(16)
C1X N1X C5X C4X -1.4(15)
C4X C3X C6X C10X 24.3(14)
C2X C3X C6X C10X -156.7(9)
C4X C3X C6X C7X -157.7(9)
C2X C3X C6X C7X 21.4(14)
C10X C6X C7X C8X -1.6(13)
C3X C6X C7X C8X -179.8(9)
C9X N2X C8X C7X -0.3(14)
C6X C7X C8X N2X 0.6(15)
C8X N2X C9X C10X 1.3(14)
N2X C9X C10X C6X -2.4(14)
C7X C6X C10X C9X 2.5(13)
C3X C6X C10X C9X -179.4(9)
C5Y N1Y C1Y C2Y -2.4(14)
N1Y C1Y C2Y C3Y -0.6(14)
C1Y C2Y C3Y C4Y 1.7(13)
C1Y C2Y C3Y C6Y -178.7(9)
C2Y C3Y C4Y C5Y -0.1(13)
C6Y C3Y C4Y C5Y -179.7(9)
C1Y N1Y C5Y C4Y 4.1(14)
C3Y C4Y C5Y N1Y -2.9(14)
C2Y C3Y C6Y C7Y 32.6(14)
C4Y C3Y C6Y C7Y -147.8(9)
C2Y C3Y C6Y C10Y -151.5(9)
C4Y C3Y C6Y C10Y 28.1(14)
C10Y C6Y C7Y C8Y 2.2(13)
C3Y C6Y C7Y C8Y 178.3(9)
C9Y N2Y C8Y C7Y 1.3(13)
C6Y C7Y C8Y N2Y -2.1(14)
C8Y N2Y C9Y C10Y -0.9(14)
N2Y C9Y C10Y C6Y 1.2(15)
C7Y C6Y C10Y C9Y -1.8(13)
C3Y C6Y C10Y C9Y -177.9(9)
C5M N1M C1M C2M -2.4(15)
N1M C1M C2M C3M 0.6(16)
C1M C2M C3M C4M 1.0(15)
C1M C2M C3M C6M -179.4(9)
C2M C3M C4M C5M -0.8(14)
C6M C3M C4M C5M 179.6(9)
C1M N1M C5M C4M 2.6(17)
C3M C4M C5M N1M -1.1(17)
C2M C3M C6M C7M 24.9(14)
C4M C3M C6M C7M -155.5(9)
C2M C3M C6M C10M -152.4(9)
C4M C3M C6M C10M 27.2(14)
C10M C6M C7M C8M -1.1(13)
C3M C6M C7M C8M -178.5(9)
C6M C7M C8M N2M 2.5(14)
C9M N2M C8M C7M -3.3(13)
C8M N2M C9M C10M 2.8(14)
N2M C9M C10M C6M -1.5(15)
C7M C6M C10M C9M 0.6(13)
C3M C6M C10M C9M 178.0(9)
C5Z N1Z C1Z C2Z 4(4)
N1Z C1Z C2Z C3Z -5(3)
C1Z C2Z C3Z C4Z 8(3)
C1Z C2Z C3Z C6Z -178(2)
C2Z C3Z C4Z C5Z -11(3)
C6Z C3Z C4Z C5Z 175(2)
C3Z C4Z C5Z N1Z 9(3)
C1Z N1Z C5Z C4Z -6(4)
C2Z C3Z C6Z C7Z 39(4)
C4Z C3Z C6Z C7Z -148(3)
C2Z C3Z C6Z C10Z -146(3)
C4Z C3Z C6Z C10Z 28(4)
C10Z C6Z C7Z C8Z 5(4)
C3Z C6Z C7Z C8Z -179(2)
C9Z N2Z C8Z C7Z -2(4)
C6Z C7Z C8Z N2Z -4(4)
C8Z N2Z C9Z C10Z 5(4)
N2Z C9Z C10Z C6Z -3(4)
C7Z C6Z C10Z C9Z -2(4)
C3Z C6Z C10Z C9Z -177(2)
C5G N1G C1G C2G -3(5)
N1G C1G C2G C3G -3(4)
C1G C2G C3G C4G 7(4)
C1G C2G C3G C6G 179(2)
C2G C3G C4G C5G -6(5)
C6G C3G C4G C5G -178(3)
C1G N1G C5G C4G 4(5)
C3G C4G C5G N1G 0(4)
C4G C3G C6G C10G 22(5)
C2G C3G C6G C10G -150(3)
C4G C3G C6G C7G -150(3)
C2G C3G C6G C7G 38(4)
C10G C6G C7G C8G 2(3)
C3G C6G C7G C8G 175(3)
C9G N2G C8G C7G 1(4)
C6G C7G C8G N2G -2(4)
C8G N2G C9G C10G -2(4)
C7G C6G C10G C9G -3(3)
C3G C6G C10G C9G -175(3)
N2G C9G C10G C6G 2(4)
